data_7004143
loop_
_publ_author_name
'Lee, Way-Zen'
'Tseng, Huan-Sheng'
'Ku, Meng-Yu'
'Kuo, Ting-Shen'

_publ_section_title
;
 Dinickel complexes of disubstituted benzoate polydentate ligands:
 mimics for the active site of urease
;
_journal_issue 19
_journal_name_full 'Dalton Transactions'
_journal_page_first 2538
_journal_page_last 2541
_journal_paper_doi 10.1039/b803094b
_journal_year 2008
_chemical_formula_moiety 'C49 H70 Cl3 N11 Ni2 O20'
_chemical_formula_sum 'C49 H70 Cl3 N11 Ni2 O20'
_chemical_formula_weight 1356.93
_chemical_name_systematic
;
?
;
_space_group_IT_number 14
_symmetry_cell_setting monoclinic
_symmetry_space_group_name_Hall '-P 2yn'
_symmetry_space_group_name_H-M 'P 1 21/n 1'
_atom_sites_solution_hydrogens geom
_atom_sites_solution_primary direct
_atom_sites_solution_secondary difmap
_audit_creation_method SHELXL-97
_cell_angle_alpha 90.00
_cell_angle_beta 97.1670(10)
_cell_angle_gamma 90.00
_cell_formula_units_Z 4
_cell_length_a 13.4365(3)
_cell_length_b 34.4541(8)
_cell_length_c 14.4644(4)
_cell_measurement_reflns_used 45898
_cell_measurement_temperature 200(2)
_cell_measurement_theta_max 25.35
_cell_measurement_theta_min 2.037
_cell_volume 6643.9(3)
_computing_cell_refinement 'HKL Scalepack (Otwinowski & Minor 1997)'
_computing_data_collection 'Collect (Nonius BV, 1997-2000)'
_computing_data_reduction 'HKL Denzo and Scalepack (O & M 1997)'
_computing_molecular_graphics 'SHELXTL, Bruker'
_computing_publication_material 'SHELXTL, Bruker'
_computing_structure_refinement 'SHELXL-97 (Sheldrick, 1997)'
_computing_structure_solution 'SHELXS-97 (Sheldrick, 1990)'
_diffrn_ambient_temperature 200(2)
_diffrn_detector_area_resol_mean 9
_diffrn_measured_fraction_theta_full 0.990
_diffrn_measured_fraction_theta_max 0.991
_diffrn_measurement_device_type KappaCCD
_diffrn_measurement_method 'CCD rotation images, thick slices'
_diffrn_radiation_monochromator graphite
_diffrn_radiation_source 'fine-focus sealed tube'
_diffrn_radiation_type MoK\a
_diffrn_radiation_wavelength 0.71073
_diffrn_reflns_av_R_equivalents 0.0768
_diffrn_reflns_av_sigmaI/netI 0.0698
_diffrn_reflns_limit_h_max 16
_diffrn_reflns_limit_h_min -16
_diffrn_reflns_limit_k_max 41
_diffrn_reflns_limit_k_min -41
_diffrn_reflns_limit_l_max 14
_diffrn_reflns_limit_l_min -17
_diffrn_reflns_number 50507
_diffrn_reflns_theta_full 25.33
_diffrn_reflns_theta_max 25.33
_diffrn_reflns_theta_min 2.04
_exptl_absorpt_coefficient_mu 0.761
_exptl_absorpt_correction_T_max 0.8033
_exptl_absorpt_correction_T_min 0.7352
_exptl_absorpt_correction_type multi-scan
_exptl_crystal_colour blue
_exptl_crystal_density_diffrn 1.357
_exptl_crystal_density_method 'not measured'
_exptl_crystal_description prism
_exptl_crystal_F_000 2832
_exptl_crystal_size_max 0.45
_exptl_crystal_size_mid 0.35
_exptl_crystal_size_min 0.2
_refine_diff_density_max 0.812
_refine_diff_density_min -0.814
_refine_diff_density_rms 0.111
_refine_ls_extinction_method none
_refine_ls_goodness_of_fit_ref 1.056
_refine_ls_hydrogen_treatment constr
_refine_ls_matrix_type full
_refine_ls_number_parameters 767
_refine_ls_number_reflns 12028
_refine_ls_number_restraints 3
_refine_ls_restrained_S_all 1.058
_refine_ls_R_factor_all 0.0921
_refine_ls_R_factor_gt 0.0615
_refine_ls_shift/su_max 0.001
_refine_ls_shift/su_mean 0.000
_refine_ls_structure_factor_coef Fsqd
_refine_ls_weighting_details 'calc w=1/[\s^2^(Fo^2^)+(0.1105P)^2^+0.0000P] where P=(Fo^2^+2Fc^2^)/3'
_refine_ls_weighting_scheme calc
_refine_ls_wR_factor_gt 0.1724
_refine_ls_wR_factor_ref 0.1844
_reflns_number_gt 8155
_reflns_number_total 12028
_reflns_threshold_expression >2sigma(I)
_cod_data_source_file b803094b.txt
_cod_data_source_block 5763
_cod_original_sg_symbol_H-M 'P 21/n'
_cod_database_code 7004143

loop_
_symmetry_equiv_pos_as_xyz
'x, y, z'
'-x+1/2, y+1/2, -z+1/2'
'-x, -y, -z'
'x-1/2, -y-1/2, z-1/2'

loop_
_atom_site_label
_atom_site_type_symbol
_atom_site_fract_x
_atom_site_fract_y
_atom_site_fract_z
_atom_site_U_iso_or_equiv
_atom_site_adp_type
_atom_site_occupancy
_atom_site_symmetry_multiplicity
_atom_site_calc_flag
_atom_site_refinement_flags
_atom_site_disorder_assembly
_atom_site_disorder_group
C1 C -0.0065(3) 0.16063(14) 0.1022(4) 0.0449(12) Uani 1 1 d . . .
H1 H -0.0021 0.1530 0.0412 0.054 Uiso 1 1 calc R . .
C2 C -0.0982(4) 0.16023(16) 0.1345(5) 0.0592(15) Uani 1 1 d . . .
H2 H -0.1553 0.1526 0.0957 0.071 Uiso 1 1 calc R . .
C3 C -0.1050(4) 0.17130(17) 0.2251(4) 0.0605(16) Uani 1 1 d . . .
H3 H -0.1667 0.1711 0.2479 0.073 Uiso 1 1 calc R . .
C4 C -0.0212(4) 0.18241(15) 0.2804(4) 0.0491(13) Uani 1 1 d . . .
H4 H -0.0250 0.1899 0.3416 0.059 Uiso 1 1 calc R . .
C5 C 0.0707(3) 0.18261(13) 0.2454(3) 0.0370(11) Uani 1 1 d . . .
C6 C 0.1665(3) 0.19471(13) 0.3005(3) 0.0367(11) Uani 1 1 d . . .
H6A H 0.1622 0.1906 0.3662 0.044 Uiso 1 1 calc R . .
H6B H 0.1772 0.2222 0.2910 0.044 Uiso 1 1 calc R . .
C7 C 0.3451(3) 0.19739(12) 0.2833(3) 0.0331(10) Uani 1 1 d . . .
H7A H 0.4045 0.1819 0.2788 0.040 Uiso 1 1 calc R . .
H7B H 0.3524 0.2099 0.3439 0.040 Uiso 1 1 calc R . .
C8 C 0.3336(3) 0.22776(13) 0.2069(3) 0.0336(10) Uani 1 1 d . . .
C9 C 0.3838(4) 0.26299(14) 0.2162(3) 0.0485(13) Uani 1 1 d . . .
H9 H 0.4261 0.2690 0.2702 0.058 Uiso 1 1 calc R . .
C10 C 0.3693(4) 0.28889(15) 0.1430(4) 0.0544(14) Uani 1 1 d . . .
H10 H 0.4023 0.3127 0.1471 0.065 Uiso 1 1 calc R . .
C11 C 0.3065(4) 0.27966(14) 0.0648(4) 0.0499(13) Uani 1 1 d . . .
H11 H 0.2950 0.2973 0.0159 0.060 Uiso 1 1 calc R . .
C12 C 0.2603(3) 0.24390(13) 0.0589(3) 0.0395(11) Uani 1 1 d . . .
H12 H 0.2190 0.2374 0.0048 0.047 Uiso 1 1 calc R . .
C13 C 0.2685(3) 0.13670(12) 0.3313(3) 0.0294(10) Uani 1 1 d . . .
H13A H 0.2047 0.1233 0.3287 0.035 Uiso 1 1 calc R . .
H13B H 0.2880 0.1446 0.3954 0.035 Uiso 1 1 calc R . .
C14 C 0.3453(3) 0.10856(12) 0.3043(3) 0.0264(9) Uani 1 1 d . . .
C15 C 0.3189(3) 0.07953(12) 0.2375(2) 0.0245(9) Uani 1 1 d . . .
C16 C 0.2130(3) 0.07758(12) 0.1875(3) 0.0245(9) Uani 1 1 d . . .
C17 C 0.3895(3) 0.05196(12) 0.2176(3) 0.0265(9) Uani 1 1 d . . .
C18 C 0.4887(3) 0.05508(13) 0.2618(3) 0.0332(10) Uani 1 1 d . . .
H18 H 0.5370 0.0376 0.2467 0.040 Uiso 1 1 calc R . .
C19 C 0.5151(3) 0.08338(14) 0.3266(3) 0.0394(11) Uani 1 1 d . . .
H19 H 0.5808 0.0850 0.3554 0.047 Uiso 1 1 calc R . .
C20 C 0.4433(3) 0.10973(13) 0.3494(3) 0.0351(11) Uani 1 1 d . . .
H20 H 0.4609 0.1283 0.3951 0.042 Uiso 1 1 calc R . .
C21 C 0.3628(3) 0.01958(12) 0.1483(3) 0.0272(9) Uani 1 1 d . . .
H21A H 0.3157 0.0295 0.0975 0.033 Uiso 1 1 calc R . .
H21B H 0.4230 0.0117 0.1225 0.033 Uiso 1 1 calc R . .
C22 C 0.2858(3) -0.04337(12) 0.1119(3) 0.0300(10) Uani 1 1 d . . .
H22A H 0.3038 -0.0694 0.1332 0.036 Uiso 1 1 calc R . .
H22B H 0.3220 -0.0377 0.0595 0.036 Uiso 1 1 calc R . .
C23 C 0.1742(3) -0.04201(12) 0.0795(3) 0.0286(9) Uani 1 1 d . . .
C24 C 0.1353(3) -0.05595(13) -0.0077(3) 0.0371(11) Uani 1 1 d . . .
H24 H 0.1780 -0.0633 -0.0506 0.045 Uiso 1 1 calc R . .
C25 C 0.0327(4) -0.05879(14) -0.0300(3) 0.0441(12) Uani 1 1 d . . .
H25 H 0.0051 -0.0683 -0.0878 0.053 Uiso 1 1 calc R . .
C26 C -0.0284(3) -0.04730(14) 0.0350(3) 0.0406(12) Uani 1 1 d . . .
H26 H -0.0978 -0.0491 0.0220 0.049 Uiso 1 1 calc R . .
C27 C 0.0155(3) -0.03309(13) 0.1200(3) 0.0383(11) Uani 1 1 d . . .
H27 H -0.0260 -0.0250 0.1632 0.046 Uiso 1 1 calc R . .
C28 C 0.3913(3) -0.03478(12) 0.2589(3) 0.0274(9) Uani 1 1 d . . .
H28A H 0.4249 -0.0155 0.3005 0.033 Uiso 1 1 calc R . .
H28B H 0.4416 -0.0479 0.2276 0.033 Uiso 1 1 calc R . .
C29 C 0.3398(3) -0.06391(12) 0.3148(3) 0.0285(9) Uani 1 1 d . . .
C30 C 0.3906(3) -0.09484(13) 0.3601(3) 0.0401(11) Uani 1 1 d . . .
H30 H 0.4572 -0.0996 0.3527 0.048 Uiso 1 1 calc R . .
C31 C 0.3407(4) -0.11862(15) 0.4166(4) 0.0476(13) Uani 1 1 d . . .
H31 H 0.3736 -0.1393 0.4483 0.057 Uiso 1 1 calc R . .
C32 C 0.2411(4) -0.11100(14) 0.4248(3) 0.0466(13) Uani 1 1 d . . .
H32 H 0.2065 -0.1263 0.4632 0.056 Uiso 1 1 calc R . .
C33 C 0.1936(3) -0.08049(13) 0.3756(3) 0.0357(10) Uani 1 1 d . . .
H33 H 0.1261 -0.0760 0.3800 0.043 Uiso 1 1 calc R . .
C34 C 0.1878(3) 0.13890(14) -0.0699(3) 0.0395(11) Uani 1 1 d . A .
H34 H 0.2178 0.1159 -0.0475 0.047 Uiso 1 1 calc R . .
C35 C 0.2114(14) 0.1169(6) -0.2241(17) 0.073(6) Uani 0.55 1 d P A 1
H35A H 0.1853 0.1233 -0.2871 0.110 Uiso 0.55 1 calc PR A 1
H35B H 0.1953 0.0904 -0.2117 0.110 Uiso 0.55 1 calc PR A 1
H35C H 0.2829 0.1201 -0.2158 0.110 Uiso 0.55 1 calc PR A 1
C35A C 0.1625(18) 0.1068(7) -0.226(2) 0.073(6) Uani 0.45 1 d P A 2
H35D H 0.1433 0.1151 -0.2887 0.110 Uiso 0.45 1 calc PR A 2
H35E H 0.1144 0.0884 -0.2083 0.110 Uiso 0.45 1 calc PR A 2
H35F H 0.2275 0.0949 -0.2207 0.110 Uiso 0.45 1 calc PR A 2
C36 C 0.1161(5) 0.17696(19) -0.1992(4) 0.080(2) Uani 1 1 d . A .
H36A H 0.1049 0.1745 -0.2658 0.119 Uiso 1 1 calc R . .
H36B H 0.1571 0.1993 -0.1827 0.119 Uiso 1 1 calc R . .
H36C H 0.0529 0.1799 -0.1754 0.119 Uiso 1 1 calc R . .
C37 C 0.4491(3) 0.14105(14) 0.1099(3) 0.0389(11) Uani 1 1 d . A .
H37 H 0.4749 0.1564 0.1602 0.047 Uiso 1 1 calc R . .
C38 C 0.6203(4) 0.1206(2) 0.1022(4) 0.0743(19) Uani 1 1 d . . .
H38A H 0.6544 0.1034 0.0645 0.111 Uiso 1 1 calc R . .
H38B H 0.6307 0.1121 0.1659 0.111 Uiso 1 1 calc R . .
H38C H 0.6462 0.1464 0.0980 0.111 Uiso 1 1 calc R . .
C39 C 0.4804(4) 0.0947(2) -0.0068(4) 0.083(2) Uani 1 1 d . . .
H39A H 0.5377 0.0819 -0.0265 0.125 Uiso 1 1 calc R . .
H39B H 0.4464 0.1092 -0.0578 0.125 Uiso 1 1 calc R . .
H39C H 0.4356 0.0756 0.0133 0.125 Uiso 1 1 calc R . .
C40 C 0.2579(3) 0.04173(13) 0.4349(3) 0.0302(10) Uani 1 1 d . . .
H40 H 0.2019 0.0573 0.4192 0.036 Uiso 1 1 calc R . .
C41 C 0.2908(5) 0.07744(18) 0.5807(4) 0.0666(12) Uani 1 1 d . . .
H41A H 0.3389 0.0759 0.6356 0.100 Uiso 1 1 calc R . .
H41B H 0.2245 0.0741 0.5976 0.100 Uiso 1 1 calc R . .
H41C H 0.2957 0.1023 0.5518 0.100 Uiso 1 1 calc R . .
C42 C 0.3994(4) 0.02288(19) 0.5439(4) 0.073(2) Uani 1 1 d . . .
H42A H 0.4302 0.0306 0.6046 0.110 Uiso 1 1 calc R . .
H42B H 0.4465 0.0260 0.4998 0.110 Uiso 1 1 calc R . .
H42C H 0.3793 -0.0038 0.5455 0.110 Uiso 1 1 calc R . .
C43 C 0.0082(3) 0.02851(14) 0.3194(3) 0.0380(11) Uani 1 1 d . . .
H43 H 0.0272 0.0493 0.2845 0.046 Uiso 1 1 calc R . .
C44 C -0.1131(5) 0.0008(2) 0.4105(5) 0.079(2) Uani 1 1 d . . .
H44A H -0.1753 0.0086 0.4310 0.118 Uiso 1 1 calc R . .
H44B H -0.0649 -0.0046 0.4637 0.118 Uiso 1 1 calc R . .
H44C H -0.1237 -0.0221 0.3727 0.118 Uiso 1 1 calc R . .
C45 C -0.1392(4) 0.06662(18) 0.3410(4) 0.0662(17) Uani 1 1 d . . .
H45A H -0.1975 0.0636 0.3725 0.099 Uiso 1 1 calc R . .
H45B H -0.1596 0.0700 0.2755 0.099 Uiso 1 1 calc R . .
H45C H -0.1021 0.0890 0.3651 0.099 Uiso 1 1 calc R . .
C46 C 0.3657(6) 0.1789(2) 0.5828(5) 0.0794(19) Uani 1 1 d . B .
H46 H 0.3047 0.1681 0.5934 0.095 Uiso 1 1 calc R . .
C47 C 0.4815(9) 0.2325(4) 0.5895(8) 0.0666(12) Uani 0.50 1 d P B 3
H47A H 0.5250 0.2128 0.5703 0.100 Uiso 0.50 1 calc PR B 3
H47B H 0.5023 0.2392 0.6534 0.100 Uiso 0.50 1 calc PR B 3
H47C H 0.4850 0.2551 0.5511 0.100 Uiso 0.50 1 calc PR B 3
C47A C 0.4423(10) 0.2391(4) 0.5461(8) 0.0666(12) Uani 0.50 1 d P B 4
H47D H 0.4143 0.2514 0.4891 0.100 Uiso 0.50 1 calc PR B 4
H47E H 0.4978 0.2231 0.5345 0.100 Uiso 0.50 1 calc PR B 4
H47F H 0.4651 0.2587 0.5912 0.100 Uiso 0.50 1 calc PR B 4
C48 C 0.2832(8) 0.2384(3) 0.6099(7) 0.0666(12) Uani 0.60 1 d P B 5
H48A H 0.2222 0.2257 0.5850 0.100 Uiso 0.60 1 calc PR B 5
H48B H 0.2825 0.2647 0.5877 0.100 Uiso 0.60 1 calc PR B 5
H48C H 0.2887 0.2384 0.6767 0.100 Uiso 0.60 1 calc PR B 5
C48A C 0.2832(12) 0.2417(5) 0.5570(10) 0.0666(12) Uani 0.40 1 d P B 6
H48D H 0.2238 0.2261 0.5548 0.080 Uiso 0.40 1 calc PR B 6
H48E H 0.2854 0.2540 0.4977 0.100 Uiso 0.40 1 calc PR B 6
H48F H 0.2824 0.2613 0.6043 0.100 Uiso 0.40 1 calc PR B 6
C49 C 0.3528(8) 0.3585(3) 0.3473(7) 0.133(4) Uani 1 1 d . . .
H49A H 0.4015 0.3786 0.3638 0.200 Uiso 1 1 calc R . .
H49B H 0.3209 0.3628 0.2850 0.200 Uiso 1 1 calc R . .
H49C H 0.3856 0.3337 0.3507 0.200 Uiso 1 1 calc R . .
N1 N 0.1149(2) -0.03045(10) 0.1428(2) 0.0293(8) Uani 1 1 d . . .
N2 N 0.3178(2) -0.01535(10) 0.1887(2) 0.0257(8) Uani 1 1 d . . .
N3 N 0.2419(2) -0.05706(10) 0.3215(2) 0.0304(8) Uani 1 1 d . . .
N4 N -0.0757(3) 0.03188(12) 0.3561(3) 0.0414(10) Uani 1 1 d . . .
N5 N 0.3111(3) 0.04723(11) 0.5163(2) 0.0337(9) Uani 1 1 d . . .
N6 N 0.0775(3) 0.17184(10) 0.1565(2) 0.0331(9) Uani 1 1 d . . .
N7 N 0.2542(2) 0.17210(10) 0.2727(2) 0.0282(8) Uani 1 1 d . . .
N8 N 0.2732(3) 0.21829(10) 0.1291(2) 0.0313(8) Uani 1 1 d . . .
N9 N 0.1664(4) 0.14256(13) -0.1595(3) 0.0590(13) Uani 1 1 d . . .
N10 N 0.5128(3) 0.12045(12) 0.0691(3) 0.0416(10) Uani 1 1 d . . .
N11 N 0.3718(4) 0.21714(16) 0.5789(4) 0.0787(16) Uani 1 1 d . . .
O1 O 0.16152(19) 0.04753(8) 0.19852(18) 0.0277(6) Uani 1 1 d . . .
O2 O 0.0651(2) -0.00042(9) 0.3277(2) 0.0350(7) Uani 1 1 d . . .
O3 O 0.2781(2) 0.01697(9) 0.37770(19) 0.0328(7) Uani 1 1 d . . .
O4 O 0.1799(2) 0.10505(8) 0.13675(18) 0.0294(7) Uani 1 1 d . . .
O5 O 0.1712(2) 0.16377(8) -0.0121(2) 0.0341(7) Uani 1 1 d . . .
O6 O 0.3572(2) 0.14180(9) 0.0871(2) 0.0375(7) Uani 1 1 d . . .
O7 O 0.2221(6) 0.0060(2) 0.7931(5) 0.0821(10) Uani 0.595(6) 1 d PD C 5
O7A O 0.2671(9) -0.0185(3) 0.8176(7) 0.0821(10) Uani 0.405(6) 1 d PD C 6
O8 O 0.3710(4) 0.03451(15) 0.8022(3) 0.1034(18) Uani 1 1 d . C .
O9 O 0.2694(3) 0.03662(14) 0.9216(3) 0.0821(10) Uani 1 1 d . C .
O10 O 0.3933(8) -0.0058(3) 0.9195(6) 0.0821(10) Uani 0.532(10) 1 d PD C 7
O10A O 0.3465(10) -0.0232(3) 0.8912(7) 0.0821(10) Uani 0.468(10) 1 d PD C 8
O11 O -0.0548(3) 0.15138(13) 0.4816(3) 0.0672(12) Uani 1 1 d . . .
O12 O 0.0686(3) 0.11116(15) 0.4332(3) 0.0869(10) Uani 1 1 d . . .
O13 O 0.0297(3) 0.10653(15) 0.5832(3) 0.0869(10) Uani 1 1 d . . .
O14 O 0.1157(3) 0.15944(13) 0.5365(3) 0.0916(15) Uani 1 1 d . . .
O15 O 0.5953(4) 0.20604(19) 0.2322(3) 0.120(2) Uani 1 1 d . D .
O16 O 0.6678(5) 0.16756(17) 0.3506(5) 0.149(3) Uani 1 1 d . D .
O17 O 0.7316(3) 0.22695(13) 0.3343(3) 0.0757(12) Uani 1 1 d . D .
O18 O 0.5772(10) 0.2269(3) 0.3771(9) 0.073(3) Uani 0.65 1 d PD D 13
O18A O 0.578(2) 0.2077(8) 0.3969(19) 0.111(11) Uani 0.35 1 d PD D 14
O19 O 0.4339(4) 0.15715(15) 0.5734(5) 0.1114(19) Uani 1 1 d . . .
O20 O 0.2806(8) 0.3593(3) 0.4093(7) 0.186(3) Uani 1 1 d . . .
H20A H 0.2679 0.3370 0.4241 0.279 Uiso 1 1 calc R . .
Ni2 Ni 0.22120(4) 0.161643(15) 0.12700(3) 0.02567(16) Uani 1 1 d . A .
Ni1 Ni 0.19160(4) -0.005038(15) 0.26005(3) 0.02500(16) Uani 1 1 d . . .
Cl1 Cl 0.31372(10) 0.01338(4) 0.85814(8) 0.0470(3) Uani 1 1 d D . .
Cl2 Cl 0.03885(9) 0.13233(4) 0.50982(8) 0.0460(3) Uani 1 1 d . . .
Cl3 Cl 0.64269(10) 0.20574(5) 0.32533(10) 0.0606(4) Uani 1 1 d D . .

loop_
_atom_site_aniso_label
_atom_site_aniso_U_11
_atom_site_aniso_U_22
_atom_site_aniso_U_33
_atom_site_aniso_U_23
_atom_site_aniso_U_13
_atom_site_aniso_U_12
C1 0.033(3) 0.040(3) 0.060(3) 0.003(2) -0.001(2) 0.003(2)
C2 0.028(3) 0.053(4) 0.097(5) 0.001(3) 0.011(3) 0.002(2)
C3 0.034(3) 0.066(4) 0.086(4) 0.012(3) 0.025(3) 0.011(3)
C4 0.047(3) 0.050(3) 0.054(3) 0.004(3) 0.024(3) 0.015(2)
C5 0.042(3) 0.030(3) 0.040(3) 0.006(2) 0.010(2) 0.012(2)
C6 0.048(3) 0.031(3) 0.034(2) -0.004(2) 0.012(2) 0.008(2)
C7 0.037(2) 0.029(2) 0.032(2) -0.0066(19) -0.0011(19) -0.0052(19)
C8 0.038(3) 0.027(2) 0.034(2) -0.002(2) -0.001(2) -0.0036(19)
C9 0.061(3) 0.035(3) 0.045(3) 0.001(2) -0.009(2) -0.012(2)
C10 0.067(4) 0.033(3) 0.059(3) 0.008(3) -0.008(3) -0.018(3)
C11 0.065(4) 0.030(3) 0.051(3) 0.011(2) -0.004(3) -0.008(2)
C12 0.047(3) 0.029(3) 0.040(3) 0.002(2) -0.002(2) -0.003(2)
C13 0.036(2) 0.030(2) 0.023(2) -0.0001(18) 0.0051(18) 0.0023(19)
C14 0.029(2) 0.024(2) 0.026(2) 0.0041(18) 0.0012(17) -0.0029(17)
C15 0.022(2) 0.031(2) 0.019(2) 0.0042(17) -0.0005(16) -0.0059(17)
C16 0.021(2) 0.027(2) 0.025(2) -0.0052(18) 0.0035(17) -0.0010(17)
C17 0.025(2) 0.026(2) 0.028(2) 0.0030(18) 0.0011(17) -0.0018(17)
C18 0.024(2) 0.031(3) 0.045(3) 0.000(2) 0.0052(19) 0.0021(18)
C19 0.028(2) 0.039(3) 0.048(3) 0.000(2) -0.007(2) -0.007(2)
C20 0.039(3) 0.032(3) 0.031(2) 0.002(2) -0.007(2) -0.005(2)
C21 0.026(2) 0.029(2) 0.028(2) 0.0010(18) 0.0059(17) -0.0008(17)
C22 0.026(2) 0.031(2) 0.033(2) -0.0113(19) 0.0015(18) -0.0038(18)
C23 0.024(2) 0.024(2) 0.037(2) -0.0051(19) 0.0019(18) -0.0012(17)
C24 0.038(3) 0.039(3) 0.034(3) -0.010(2) 0.000(2) 0.001(2)
C25 0.044(3) 0.039(3) 0.046(3) -0.011(2) -0.010(2) -0.002(2)
C26 0.028(2) 0.042(3) 0.047(3) -0.007(2) -0.010(2) -0.005(2)
C27 0.024(2) 0.039(3) 0.052(3) -0.004(2) 0.005(2) 0.0004(19)
C28 0.020(2) 0.031(2) 0.030(2) -0.0012(19) -0.0005(17) 0.0029(17)
C29 0.030(2) 0.024(2) 0.032(2) -0.0025(18) 0.0037(18) -0.0010(17)
C30 0.036(3) 0.031(3) 0.052(3) 0.004(2) 0.003(2) 0.006(2)
C31 0.048(3) 0.035(3) 0.059(3) 0.013(2) 0.005(2) 0.004(2)
C32 0.059(3) 0.037(3) 0.046(3) 0.006(2) 0.017(3) -0.004(2)
C33 0.041(3) 0.028(3) 0.040(3) 0.000(2) 0.014(2) -0.004(2)
C34 0.049(3) 0.037(3) 0.031(3) 0.001(2) -0.004(2) 0.008(2)
C35 0.117(18) 0.042(10) 0.052(4) -0.016(7) -0.023(12) 0.023(9)
C35A 0.117(18) 0.042(10) 0.052(4) -0.016(7) -0.023(12) 0.023(9)
C36 0.123(6) 0.062(4) 0.047(3) 0.003(3) -0.014(3) 0.045(4)
C37 0.034(3) 0.042(3) 0.041(3) -0.004(2) 0.004(2) -0.007(2)
C38 0.033(3) 0.104(5) 0.086(4) -0.023(4) 0.009(3) 0.006(3)
C39 0.059(4) 0.098(6) 0.094(5) -0.058(4) 0.017(3) -0.003(4)
C40 0.033(2) 0.030(2) 0.027(2) 0.0050(19) 0.0022(19) 0.0003(19)
C41 0.076(3) 0.064(3) 0.059(3) -0.019(3) 0.003(2) 0.004(2)
C42 0.062(4) 0.083(5) 0.066(4) -0.032(3) -0.028(3) 0.038(3)
C43 0.035(3) 0.041(3) 0.040(3) -0.010(2) 0.011(2) -0.006(2)
C44 0.056(4) 0.110(6) 0.077(4) 0.010(4) 0.029(3) -0.006(4)
C45 0.039(3) 0.069(4) 0.091(4) -0.026(3) 0.010(3) 0.014(3)
C46 0.074(5) 0.068(5) 0.096(5) -0.001(4) 0.009(4) -0.014(4)
C47 0.076(3) 0.064(3) 0.059(3) -0.019(3) 0.003(2) 0.004(2)
C47A 0.076(3) 0.064(3) 0.059(3) -0.019(3) 0.003(2) 0.004(2)
C48 0.076(3) 0.064(3) 0.059(3) -0.019(3) 0.003(2) 0.004(2)
C48A 0.076(3) 0.064(3) 0.059(3) -0.019(3) 0.003(2) 0.004(2)
C49 0.156(10) 0.133(9) 0.120(8) -0.023(6) 0.055(7) 0.016(7)
N1 0.0246(19) 0.028(2) 0.035(2) -0.0023(16) 0.0018(15) -0.0008(15)
N2 0.0243(18) 0.028(2) 0.0245(18) -0.0043(15) 0.0010(14) -0.0021(14)
N3 0.0286(19) 0.030(2) 0.033(2) -0.0008(16) 0.0044(15) 0.0001(15)
N4 0.030(2) 0.053(3) 0.043(2) -0.010(2) 0.0126(18) 0.0006(18)
N5 0.034(2) 0.036(2) 0.030(2) -0.0034(17) 0.0003(16) 0.0074(16)
N6 0.033(2) 0.031(2) 0.035(2) 0.0044(17) 0.0027(16) 0.0030(16)
N7 0.0318(19) 0.025(2) 0.0287(19) -0.0018(15) 0.0052(15) 0.0012(15)
N8 0.037(2) 0.026(2) 0.030(2) -0.0015(16) 0.0028(16) -0.0020(16)
N9 0.098(4) 0.050(3) 0.025(2) -0.0067(19) -0.006(2) 0.028(3)
N10 0.030(2) 0.049(3) 0.048(2) -0.003(2) 0.0119(18) 0.0025(18)
N11 0.087(4) 0.050(3) 0.102(4) -0.017(3) 0.024(3) -0.013(3)
O1 0.0211(14) 0.0266(16) 0.0350(16) 0.0018(13) 0.0015(12) -0.0012(12)
O2 0.0312(17) 0.0329(18) 0.0430(18) 0.0024(14) 0.0134(14) 0.0030(13)
O3 0.0317(16) 0.0364(18) 0.0302(16) -0.0042(14) 0.0035(13) -0.0022(13)
O4 0.0270(15) 0.0265(17) 0.0328(16) 0.0039(13) -0.0041(12) -0.0033(12)
O5 0.0403(18) 0.0304(18) 0.0309(16) -0.0009(14) 0.0015(13) 0.0009(13)
O6 0.0325(18) 0.0405(19) 0.0401(18) 0.0002(15) 0.0065(14) 0.0007(14)
O7 0.088(3) 0.093(3) 0.067(2) -0.0016(18) 0.0173(17) 0.0294(19)
O7A 0.088(3) 0.093(3) 0.067(2) -0.0016(18) 0.0173(17) 0.0294(19)
O8 0.097(4) 0.111(4) 0.116(4) 0.053(3) 0.068(3) 0.023(3)
O9 0.088(3) 0.093(3) 0.067(2) -0.0016(18) 0.0173(17) 0.0294(19)
O10 0.088(3) 0.093(3) 0.067(2) -0.0016(18) 0.0173(17) 0.0294(19)
O10A 0.088(3) 0.093(3) 0.067(2) -0.0016(18) 0.0173(17) 0.0294(19)
O11 0.052(2) 0.087(3) 0.067(3) 0.016(2) 0.0242(19) 0.030(2)
O12 0.0585(19) 0.118(3) 0.085(2) 0.022(2) 0.0138(16) 0.0068(18)
O13 0.0585(19) 0.118(3) 0.085(2) 0.022(2) 0.0138(16) 0.0068(18)
O14 0.074(3) 0.082(4) 0.116(4) -0.018(3) 0.004(3) -0.033(3)
O15 0.100(4) 0.173(6) 0.079(3) -0.046(3) -0.026(3) -0.009(4)
O16 0.153(6) 0.073(4) 0.216(7) 0.027(4) 0.007(5) -0.031(4)
O17 0.061(3) 0.084(3) 0.082(3) -0.019(2) 0.009(2) -0.025(2)
O18 0.052(5) 0.106(9) 0.065(5) -0.016(6) 0.023(4) -0.003(6)
O18A 0.100(14) 0.15(3) 0.098(18) -0.045(17) 0.054(13) -0.030(18)
O19 0.071(3) 0.075(4) 0.187(6) -0.014(4) 0.012(3) 0.011(3)
O20 0.210(9) 0.185(8) 0.166(7) 0.003(7) 0.034(6) -0.056(7)
Ni2 0.0258(3) 0.0251(3) 0.0257(3) -0.0005(2) 0.0018(2) -0.0005(2)
Ni1 0.0227(3) 0.0264(3) 0.0261(3) -0.0015(2) 0.0040(2) -0.0004(2)
Cl1 0.0519(8) 0.0525(8) 0.0379(7) -0.0017(6) 0.0109(6) 0.0041(6)
Cl2 0.0378(7) 0.0577(8) 0.0437(7) 0.0042(6) 0.0092(5) -0.0012(6)
Cl3 0.0473(8) 0.0737(11) 0.0598(9) -0.0199(8) 0.0023(7) -0.0134(7)

loop_
_atom_type_symbol
_atom_type_description
_atom_type_scat_dispersion_real
_atom_type_scat_dispersion_imag
_atom_type_scat_source
C C 0.0033 0.0016 'International Tables Vol C Tables 4.2.6.8 and 6.1.1.4'
H H 0.0000 0.0000 'International Tables Vol C Tables 4.2.6.8 and 6.1.1.4'
N N 0.0061 0.0033 'International Tables Vol C Tables 4.2.6.8 and 6.1.1.4'
O O 0.0106 0.0060 'International Tables Vol C Tables 4.2.6.8 and 6.1.1.4'
Ni Ni 0.3393 1.1124 'International Tables Vol C Tables 4.2.6.8 and 6.1.1.4'
Cl Cl 0.1484 0.1585 'International Tables Vol C Tables 4.2.6.8 and 6.1.1.4'

loop_
_geom_angle_atom_site_label_1
_geom_angle_atom_site_label_2
_geom_angle_atom_site_label_3
_geom_angle
_geom_angle_site_symmetry_1
_geom_angle_site_symmetry_3
_geom_angle_publ_flag
N6 C1 C2 121.7(5) . . ?
N6 C1 H1 119.1 . . ?
C2 C1 H1 119.1 . . ?
C1 C2 C3 119.3(5) . . ?
C1 C2 H2 120.3 . . ?
C3 C2 H2 120.3 . . ?
C4 C3 C2 119.4(5) . . ?
C4 C3 H3 120.3 . . ?
C2 C3 H3 120.3 . . ?
C3 C4 C5 119.8(5) . . ?
C3 C4 H4 120.1 . . ?
C5 C4 H4 120.1 . . ?
N6 C5 C4 120.8(4) . . ?
N6 C5 C6 115.5(4) . . ?
C4 C5 C6 123.7(4) . . ?
C5 C6 N7 111.4(3) . . ?
C5 C6 H6A 109.3 . . ?
N7 C6 H6A 109.3 . . ?
C5 C6 H6B 109.3 . . ?
N7 C6 H6B 109.3 . . ?
H6A C6 H6B 108.0 . . ?
N7 C7 C8 108.7(3) . . ?
N7 C7 H7A 110.0 . . ?
C8 C7 H7A 110.0 . . ?
N7 C7 H7B 110.0 . . ?
C8 C7 H7B 110.0 . . ?
H7A C7 H7B 108.3 . . ?
N8 C8 C9 122.0(4) . . ?
N8 C8 C7 116.1(4) . . ?
C9 C8 C7 121.9(4) . . ?
C10 C9 C8 118.1(4) . . ?
C10 C9 H9 120.9 . . ?
C8 C9 H9 120.9 . . ?
C11 C10 C9 120.0(5) . . ?
C11 C10 H10 120.0 . . ?
C9 C10 H10 120.0 . . ?
C10 C11 C12 119.2(5) . . ?
C10 C11 H11 120.4 . . ?
C12 C11 H11 120.4 . . ?
N8 C12 C11 121.9(4) . . ?
N8 C12 H12 119.1 . . ?
C11 C12 H12 119.1 . . ?
N7 C13 C14 115.3(3) . . ?
N7 C13 H13A 108.5 . . ?
C14 C13 H13A 108.5 . . ?
N7 C13 H13B 108.5 . . ?
C14 C13 H13B 108.5 . . ?
H13A C13 H13B 107.5 . . ?
C20 C14 C15 119.0(4) . . ?
C20 C14 C13 119.9(4) . . ?
C15 C14 C13 121.0(3) . . ?
C17 C15 C14 120.4(3) . . ?
C17 C15 C16 119.5(3) . . ?
C14 C15 C16 120.1(3) . . ?
O4 C16 O1 122.3(3) . . ?
O4 C16 C15 119.6(3) . . ?
O1 C16 C15 118.1(3) . . ?
C15 C17 C18 118.9(4) . . ?
C15 C17 C21 121.8(3) . . ?
C18 C17 C21 119.3(4) . . ?
C19 C18 C17 121.0(4) . . ?
C19 C18 H18 119.5 . . ?
C17 C18 H18 119.5 . . ?
C18 C19 C20 119.9(4) . . ?
C18 C19 H19 120.1 . . ?
C20 C19 H19 120.1 . . ?
C19 C20 C14 120.8(4) . . ?
C19 C20 H20 119.6 . . ?
C14 C20 H20 119.6 . . ?
N2 C21 C17 114.1(3) . . ?
N2 C21 H21A 108.7 . . ?
C17 C21 H21A 108.7 . . ?
N2 C21 H21B 108.7 . . ?
C17 C21 H21B 108.7 . . ?
H21A C21 H21B 107.6 . . ?
N2 C22 C23 113.1(3) . . ?
N2 C22 H22A 109.0 . . ?
C23 C22 H22A 109.0 . . ?
N2 C22 H22B 109.0 . . ?
C23 C22 H22B 109.0 . . ?
H22A C22 H22B 107.8 . . ?
N1 C23 C24 122.2(4) . . ?
N1 C23 C22 116.5(3) . . ?
C24 C23 C22 121.0(4) . . ?
C25 C24 C23 119.2(4) . . ?
C25 C24 H24 120.4 . . ?
C23 C24 H24 120.4 . . ?
C24 C25 C26 118.8(4) . . ?
C24 C25 H25 120.6 . . ?
C26 C25 H25 120.6 . . ?
C25 C26 C27 118.8(4) . . ?
C25 C26 H26 120.6 . . ?
C27 C26 H26 120.6 . . ?
N1 C27 C26 123.0(4) . . ?
N1 C27 H27 118.5 . . ?
C26 C27 H27 118.5 . . ?
N2 C28 C29 110.8(3) . . ?
N2 C28 H28A 109.5 . . ?
C29 C28 H28A 109.5 . . ?
N2 C28 H28B 109.5 . . ?
C29 C28 H28B 109.5 . . ?
H28A C28 H28B 108.1 . . ?
N3 C29 C30 121.8(4) . . ?
N3 C29 C28 115.9(3) . . ?
C30 C29 C28 122.2(4) . . ?
C29 C30 C31 119.2(4) . . ?
C29 C30 H30 120.4 . . ?
C31 C30 H30 120.4 . . ?
C32 C31 C30 118.8(4) . . ?
C32 C31 H31 120.6 . . ?
C30 C31 H31 120.6 . . ?
C33 C32 C31 119.4(4) . . ?
C33 C32 H32 120.3 . . ?
C31 C32 H32 120.3 . . ?
N3 C33 C32 122.0(4) . . ?
N3 C33 H33 119.0 . . ?
C32 C33 H33 119.0 . . ?
O5 C34 N9 124.9(4) . . ?
O5 C34 H34 117.6 . . ?
N9 C34 H34 117.6 . . ?
N9 C35 H35A 109.5 . . ?
N9 C35 H35B 109.5 . . ?
H35A C35 H35B 109.5 . . ?
N9 C35 H35C 109.5 . . ?
H35A C35 H35C 109.5 . . ?
H35B C35 H35C 109.5 . . ?
N9 C35A H35D 109.5 . . ?
N9 C35A H35E 109.5 . . ?
H35D C35A H35E 109.5 . . ?
N9 C35A H35F 109.5 . . ?
H35D C35A H35F 109.5 . . ?
H35E C35A H35F 109.5 . . ?
N9 C36 H36A 109.5 . . ?
N9 C36 H36B 109.5 . . ?
H36A C36 H36B 109.5 . . ?
N9 C36 H36C 109.5 . . ?
H36A C36 H36C 109.5 . . ?
H36B C36 H36C 109.5 . . ?
O6 C37 N10 125.3(4) . . ?
O6 C37 H37 117.3 . . ?
N10 C37 H37 117.3 . . ?
N10 C38 H38A 109.5 . . ?
N10 C38 H38B 109.5 . . ?
H38A C38 H38B 109.5 . . ?
N10 C38 H38C 109.5 . . ?
H38A C38 H38C 109.5 . . ?
H38B C38 H38C 109.5 . . ?
N10 C39 H39A 109.5 . . ?
N10 C39 H39B 109.5 . . ?
H39A C39 H39B 109.5 . . ?
N10 C39 H39C 109.5 . . ?
H39A C39 H39C 109.5 . . ?
H39B C39 H39C 109.5 . . ?
O3 C40 N5 123.9(4) . . ?
O3 C40 H40 118.0 . . ?
N5 C40 H40 118.0 . . ?
N5 C41 H41A 109.5 . . ?
N5 C41 H41B 109.5 . . ?
H41A C41 H41B 109.5 . . ?
N5 C41 H41C 109.5 . . ?
H41A C41 H41C 109.5 . . ?
H41B C41 H41C 109.5 . . ?
N5 C42 H42A 109.5 . . ?
N5 C42 H42B 109.5 . . ?
H42A C42 H42B 109.5 . . ?
N5 C42 H42C 109.5 . . ?
H42A C42 H42C 109.5 . . ?
H42B C42 H42C 109.5 . . ?
O2 C43 N4 125.3(5) . . ?
O2 C43 H43 117.4 . . ?
N4 C43 H43 117.4 . . ?
N4 C44 H44A 109.5 . . ?
N4 C44 H44B 109.5 . . ?
H44A C44 H44B 109.5 . . ?
N4 C44 H44C 109.5 . . ?
H44A C44 H44C 109.5 . . ?
H44B C44 H44C 109.5 . . ?
N4 C45 H45A 109.5 . . ?
N4 C45 H45B 109.5 . . ?
H45A C45 H45B 109.5 . . ?
N4 C45 H45C 109.5 . . ?
H45A C45 H45C 109.5 . . ?
H45B C45 H45C 109.5 . . ?
O19 C46 N11 124.3(7) . . ?
O19 C46 H46 117.8 . . ?
N11 C46 H46 117.8 . . ?
N11 C47 H47A 109.5 . . ?
N11 C47 H47B 109.5 . . ?
H47A C47 H47B 109.5 . . ?
N11 C47 H47C 109.5 . . ?
H47A C47 H47C 109.5 . . ?
H47B C47 H47C 109.5 . . ?
N11 C47A H47D 109.5 . . ?
N11 C47A H47E 109.5 . . ?
H47D C47A H47E 109.5 . . ?
N11 C47A H47F 109.5 . . ?
H47D C47A H47F 109.5 . . ?
H47E C47A H47F 109.5 . . ?
N11 C48 H48A 109.5 . . ?
N11 C48 H48B 109.5 . . ?
H48A C48 H48B 109.5 . . ?
N11 C48 H48C 109.5 . . ?
H48A C48 H48C 109.5 . . ?
H48B C48 H48C 109.5 . . ?
N11 C48A H48D 109.5 . . ?
N11 C48A H48E 109.5 . . ?
H48D C48A H48E 109.5 . . ?
N11 C48A H48F 109.5 . . ?
H48D C48A H48F 109.5 . . ?
H48E C48A H48F 109.5 . . ?
O20 C49 H49A 109.5 . . ?
O20 C49 H49B 109.5 . . ?
H49A C49 H49B 109.5 . . ?
O20 C49 H49C 109.5 . . ?
H49A C49 H49C 109.5 . . ?
H49B C49 H49C 109.5 . . ?
C27 N1 C23 118.0(4) . . ?
C27 N1 Ni1 127.7(3) . . ?
C23 N1 Ni1 114.0(3) . . ?
C28 N2 C22 108.8(3) . . ?
C28 N2 C21 111.3(3) . . ?
C22 N2 C21 108.8(3) . . ?
C28 N2 Ni1 104.3(2) . . ?
C22 N2 Ni1 107.2(2) . . ?
C21 N2 Ni1 116.2(2) . . ?
C33 N3 C29 118.8(4) . . ?
C33 N3 Ni1 127.7(3) . . ?
C29 N3 Ni1 112.8(3) . . ?
C43 N4 C44 121.8(5) . . ?
C43 N4 C45 121.7(4) . . ?
C44 N4 C45 116.5(4) . . ?
C40 N5 C41 123.9(4) . . ?
C40 N5 C42 119.5(4) . . ?
C41 N5 C42 116.5(4) . . ?
C1 N6 C5 118.9(4) . . ?
C1 N6 Ni2 124.6(3) . . ?
C5 N6 Ni2 114.8(3) . . ?
C13 N7 C7 112.0(3) . . ?
C13 N7 C6 108.8(3) . . ?
C7 N7 C6 109.1(3) . . ?
C13 N7 Ni2 115.0(2) . . ?
C7 N7 Ni2 105.5(2) . . ?
C6 N7 Ni2 106.1(2) . . ?
C12 N8 C8 118.8(4) . . ?
C12 N8 Ni2 126.7(3) . . ?
C8 N8 Ni2 114.1(3) . . ?
C34 N9 C36 120.7(4) . . ?
C34 N9 C35 121.3(10) . . ?
C36 N9 C35 116.7(10) . . ?
C34 N9 C35A 121.5(12) . . ?
C36 N9 C35A 115.2(11) . . ?
C35 N9 C35A 28.1(13) . . ?
C37 N10 C39 121.8(4) . . ?
C37 N10 C38 121.7(4) . . ?
C39 N10 C38 116.4(4) . . ?
C46 N11 C47A 128.8(8) . . ?
C46 N11 C48A 122.2(9) . . ?
C47A N11 C48A 100.7(10) . . ?
C46 N11 C48 114.6(7) . . ?
C47A N11 C48 116.5(8) . . ?
C48A N11 C48 30.1(6) . . ?
C46 N11 C47 113.5(7) . . ?
C47A N11 C47 30.9(6) . . ?
C48A N11 C47 124.0(9) . . ?
C48 N11 C47 125.2(7) . . ?
C16 O1 Ni1 134.5(3) . . ?
C43 O2 Ni1 122.9(3) . . ?
C40 O3 Ni1 130.5(3) . . ?
C16 O4 Ni2 133.4(2) . . ?
C34 O5 Ni2 125.2(3) . . ?
C37 O6 Ni2 143.9(3) . . ?
C49 O20 H20A 109.5 . . ?
O4 Ni2 O5 92.50(11) . . ?
O4 Ni2 N6 83.00(13) . . ?
O5 Ni2 N6 89.80(13) . . ?
O4 Ni2 N8 174.25(12) . . ?
O5 Ni2 N8 92.84(12) . . ?
N6 Ni2 N8 99.17(14) . . ?
O4 Ni2 O6 87.80(12) . . ?
O5 Ni2 O6 86.09(12) . . ?
N6 Ni2 O6 169.75(13) . . ?
N8 Ni2 O6 90.41(13) . . ?
O4 Ni2 N7 96.80(12) . . ?
O5 Ni2 N7 166.32(12) . . ?
N6 Ni2 N7 81.42(13) . . ?
N8 Ni2 N7 78.34(13) . . ?
O6 Ni2 N7 104.23(12) . . ?
O1 Ni1 N1 88.09(12) . . ?
O1 Ni1 O2 90.47(11) . . ?
N1 Ni1 O2 93.78(12) . . ?
O1 Ni1 N3 172.47(12) . . ?
N1 Ni1 N3 95.04(13) . . ?
O2 Ni1 N3 96.14(12) . . ?
O1 Ni1 O3 95.36(11) . . ?
N1 Ni1 O3 175.16(13) . . ?
O2 Ni1 O3 89.59(12) . . ?
N3 Ni1 O3 81.13(12) . . ?
O1 Ni1 N2 93.64(12) . . ?
N1 Ni1 N2 82.93(12) . . ?
O2 Ni1 N2 174.63(12) . . ?
N3 Ni1 N2 79.99(13) . . ?
O3 Ni1 N2 93.45(11) . . ?
O7A Cl1 O8 115.5(5) . . ?
O7A Cl1 O10A 61.8(7) . . ?
O8 Cl1 O10A 119.8(5) . . ?
O7A Cl1 O9 122.1(5) . . ?
O8 Cl1 O9 113.1(3) . . ?
O10A Cl1 O9 115.5(4) . . ?
O7A Cl1 O10 99.1(7) . . ?
O8 Cl1 O10 100.0(5) . . ?
O10A Cl1 O10 37.7(5) . . ?
O9 Cl1 O10 101.5(4) . . ?
O7A Cl1 O7 44.3(5) . . ?
O8 Cl1 O7 101.4(4) . . ?
O10A Cl1 O7 105.4(7) . . ?
O9 Cl1 O7 97.3(3) . . ?
O10 Cl1 O7 143.1(6) . . ?
O13 Cl2 O14 110.1(3) . . ?
O13 Cl2 O12 108.9(3) . . ?
O14 Cl2 O12 106.6(3) . . ?
O13 Cl2 O11 110.4(2) . . ?
O14 Cl2 O11 111.2(3) . . ?
O12 Cl2 O11 109.6(2) . . ?
O17 Cl3 O16 107.1(3) . . ?
O17 Cl3 O15 111.3(3) . . ?
O16 Cl3 O15 108.8(4) . . ?
O17 Cl3 O18 105.1(6) . . ?
O16 Cl3 O18 119.4(6) . . ?
O15 Cl3 O18 105.2(7) . . ?
O17 Cl3 O18A 119.8(14) . . ?
O16 Cl3 O18A 90.1(11) . . ?
O15 Cl3 O18A 116.6(15) . . ?
O18 Cl3 O18A 29.3(12) . . ?

loop_
_geom_bond_atom_site_label_1
_geom_bond_atom_site_label_2
_geom_bond_distance
_geom_bond_site_symmetry_2
_geom_bond_publ_flag
C1 N6 1.349(6) . ?
C1 C2 1.372(7) . ?
C1 H1 0.9300 . ?
C2 C3 1.378(8) . ?
C2 H2 0.9300 . ?
C3 C4 1.353(8) . ?
C3 H3 0.9300 . ?
C4 C5 1.392(6) . ?
C4 H4 0.9300 . ?
C5 N6 1.352(5) . ?
C5 C6 1.487(6) . ?
C6 N7 1.509(5) . ?
C6 H6A 0.9700 . ?
C6 H6B 0.9700 . ?
C7 N7 1.492(5) . ?
C7 C8 1.516(6) . ?
C7 H7A 0.9700 . ?
C7 H7B 0.9700 . ?
C8 N8 1.343(5) . ?
C8 C9 1.387(6) . ?
C9 C10 1.379(7) . ?
C9 H9 0.9300 . ?
C10 C11 1.362(7) . ?
C10 H10 0.9300 . ?
C11 C12 1.378(6) . ?
C11 H11 0.9300 . ?
C12 N8 1.340(5) . ?
C12 H12 0.9300 . ?
C13 N7 1.484(5) . ?
C13 C14 1.502(6) . ?
C13 H13A 0.9700 . ?
C13 H13B 0.9700 . ?
C14 C20 1.395(6) . ?
C14 C15 1.405(5) . ?
C15 C17 1.398(5) . ?
C15 C16 1.515(5) . ?
C16 O4 1.245(5) . ?
C16 O1 1.267(5) . ?
C17 C18 1.409(5) . ?
C17 C21 1.512(5) . ?
C18 C19 1.369(6) . ?
C18 H18 0.9300 . ?
C19 C20 1.394(6) . ?
C19 H19 0.9300 . ?
C20 H20 0.9300 . ?
C21 N2 1.498(5) . ?
C21 H21A 0.9700 . ?
C21 H21B 0.9700 . ?
C22 N2 1.494(5) . ?
C22 C23 1.515(5) . ?
C22 H22A 0.9700 . ?
C22 H22B 0.9700 . ?
C23 N1 1.346(5) . ?
C23 C24 1.390(6) . ?
C24 C25 1.380(6) . ?
C24 H24 0.9300 . ?
C25 C26 1.382(7) . ?
C25 H25 0.9300 . ?
C26 C27 1.385(6) . ?
C26 H26 0.9300 . ?
C27 N1 1.338(5) . ?
C27 H27 0.9300 . ?
C28 N2 1.485(5) . ?
C28 C29 1.510(6) . ?
C28 H28A 0.9700 . ?
C28 H28B 0.9700 . ?
C29 N3 1.351(5) . ?
C29 C30 1.385(6) . ?
C30 C31 1.387(6) . ?
C30 H30 0.9300 . ?
C31 C32 1.383(7) . ?
C31 H31 0.9300 . ?
C32 C33 1.381(6) . ?
C32 H32 0.9300 . ?
C33 N3 1.347(5) . ?
C33 H33 0.9300 . ?
C34 O5 1.237(5) . ?
C34 N9 1.297(5) . ?
C34 H34 0.9300 . ?
C35 N9 1.47(2) . ?
C35 H35A 0.9600 . ?
C35 H35B 0.9600 . ?
C35 H35C 0.9600 . ?
C35A N9 1.56(3) . ?
C35A H35D 0.9600 . ?
C35A H35E 0.9600 . ?
C35A H35F 0.9600 . ?
C36 N9 1.447(7) . ?
C36 H36A 0.9600 . ?
C36 H36B 0.9600 . ?
C36 H36C 0.9600 . ?
C37 O6 1.237(5) . ?
C37 N10 1.308(6) . ?
C37 H37 0.9300 . ?
C38 N10 1.464(6) . ?
C38 H38A 0.9600 . ?
C38 H38B 0.9600 . ?
C38 H38C 0.9600 . ?
C39 N10 1.436(6) . ?
C39 H39A 0.9600 . ?
C39 H39B 0.9600 . ?
C39 H39C 0.9600 . ?
C40 O3 1.242(5) . ?
C40 N5 1.312(5) . ?
C40 H40 0.9300 . ?
C41 N5 1.446(6) . ?
C41 H41A 0.9600 . ?
C41 H41B 0.9600 . ?
C41 H41C 0.9600 . ?
C42 N5 1.468(6) . ?
C42 H42A 0.9600 . ?
C42 H42B 0.9600 . ?
C42 H42C 0.9600 . ?
C43 O2 1.252(5) . ?
C43 N4 1.310(5) . ?
C43 H43 0.9300 . ?
C44 N4 1.455(7) . ?
C44 H44A 0.9600 . ?
C44 H44B 0.9600 . ?
C44 H44C 0.9600 . ?
C45 N4 1.471(6) . ?
C45 H45A 0.9600 . ?
C45 H45B 0.9600 . ?
C45 H45C 0.9600 . ?
C46 O19 1.205(8) . ?
C46 N11 1.321(8) . ?
C46 H46 0.9300 . ?
C47 N11 1.557(13) . ?
C47 H47A 0.9600 . ?
C47 H47B 0.9600 . ?
C47 H47C 0.9600 . ?
C47A N11 1.345(14) . ?
C47A H47D 0.9600 . ?
C47A H47E 0.9600 . ?
C47A H47F 0.9600 . ?
C48 N11 1.513(11) . ?
C48 H48A 0.9600 . ?
C48 H48B 0.9600 . ?
C48 H48C 0.9600 . ?
C48A N11 1.463(16) . ?
C48A H48D 0.9600 . ?
C48A H48E 0.9600 . ?
C48A H48F 0.9600 . ?
C49 O20 1.401(10) . ?
C49 H49A 0.9600 . ?
C49 H49B 0.9600 . ?
C49 H49C 0.9600 . ?
N1 Ni1 2.066(3) . ?
N2 Ni1 2.122(3) . ?
N3 Ni1 2.076(3) . ?
N6 Ni2 2.060(3) . ?
N7 Ni2 2.130(3) . ?
N8 Ni2 2.072(3) . ?
O1 Ni1 2.036(3) . ?
O2 Ni1 2.071(3) . ?
O3 Ni1 2.080(3) . ?
O4 Ni2 2.037(3) . ?
O5 Ni2 2.041(3) . ?
O6 Ni2 2.099(3) . ?
O7 Cl1 1.475(7) . ?
O7A Cl1 1.362(11) . ?
O8 Cl1 1.391(4) . ?
O9 Cl1 1.405(4) . ?
O10 Cl1 1.459(8) . ?
O10A Cl1 1.400(9) . ?
O11 Cl2 1.433(4) . ?
O12 Cl2 1.425(5) . ?
O13 Cl2 1.401(4) . ?
O14 Cl2 1.411(4) . ?
O15 Cl3 1.416(5) . ?
O16 Cl3 1.395(6) . ?
O17 Cl3 1.392(4) . ?
O18 Cl3 1.425(8) . ?
O18A Cl3 1.431(14) . ?
O20 H20A 0.8200 . ?
